data_2201582
loop_
_publ_author_name
'Berenbaum, Andrea'
'Lough, Alan J.'
'Manners, Ian'

_publ_section_title
;
 An oxygen-bridged bis(sila[1]ferrocenophane),
 [Fe(\h-<i>C</i>~5~H~4~)~2~Si(Me)]~2~O
;
_journal_issue 10
_journal_name_full 'Acta Crystallographica Section E'
_journal_page_first m562
_journal_page_last m563
_journal_paper_doi 10.1107/S1600536802016690
_journal_volume 58
_journal_year 2002
_chemical_formula_iupac '[Fe (C5 H4 )2 (C H3 Si) ]2 O'
_chemical_formula_moiety 'C22 H22 Fe2 O Si2'
_chemical_formula_sum 'C22 H22 Fe2 O Si2'
_chemical_formula_weight 470.28
_chemical_name_systematic
;
 ?
;
_space_group_IT_number 19
_symmetry_cell_setting orthorhombic
_symmetry_space_group_name_Hall 'P 2ac 2ab'
_symmetry_space_group_name_H-M 'P 21 21 21'
_atom_sites_solution_hydrogens geom
_atom_sites_solution_primary direct
_atom_sites_solution_secondary difmap
_cell_angle_alpha 90.00
_cell_angle_beta 90.00
_cell_angle_gamma 90.00
_cell_formula_units_Z 4
_cell_length_a 7.52030(10)
_cell_length_b 11.4213(3)
_cell_length_c 22.2986(6)
_cell_measurement_reflns_used 19591
_cell_measurement_temperature 100.0(10)
_cell_measurement_theta_max 27.5
_cell_measurement_theta_min 2.9
_cell_volume 1915.26(8)
_computing_cell_refinement 'DENZO-SMN (Otwinowski & Minor, 1997)'
_computing_data_collection 'COLLECT (Nonius 1997-2001)'
_computing_data_reduction DENZO-SMN
_computing_molecular_graphics SHELXT
_computing_publication_material SHELXT
_computing_structure_refinement SHELXT
_computing_structure_solution 'SHELXTL (Sheldrick, 1999)'
_diffrn_ambient_temperature 100.0(10)
_diffrn_detector_area_resol_mean 9
_diffrn_measured_fraction_theta_full 0.998
_diffrn_measured_fraction_theta_max 0.998
_diffrn_measurement_device_type 'Nonius Kappa-CCD'
_diffrn_measurement_method '\f scans and \w scans with \k offsets'
_diffrn_radiation_monochromator graphite
_diffrn_radiation_source 'fine-focus sealed tube'
_diffrn_radiation_type MoK\a
_diffrn_radiation_wavelength 0.71073
_diffrn_reflns_av_R_equivalents 0.075
_diffrn_reflns_av_sigmaI/netI 0.050
_diffrn_reflns_limit_h_max 9
_diffrn_reflns_limit_h_min -9
_diffrn_reflns_limit_k_max 14
_diffrn_reflns_limit_k_min -14
_diffrn_reflns_limit_l_max 28
_diffrn_reflns_limit_l_min -28
_diffrn_reflns_number 19591
_diffrn_reflns_theta_full 27.46
_diffrn_reflns_theta_max 27.46
_diffrn_reflns_theta_min 2.86
_diffrn_standards_decay_% 0
_diffrn_standards_number 0
_exptl_absorpt_coefficient_mu 1.650
_exptl_absorpt_correction_T_max 0.853
_exptl_absorpt_correction_T_min 0.596
_exptl_absorpt_correction_type multi-scan
_exptl_absorpt_process_details '(DENZO-SMN; Otwinowski & Minor, 1997)'
_exptl_crystal_colour orange
_exptl_crystal_density_diffrn 1.631
_exptl_crystal_density_method 'not measured'
_exptl_crystal_description plate
_exptl_crystal_F_000 968
_exptl_crystal_size_max 0.35
_exptl_crystal_size_mid 0.32
_exptl_crystal_size_min 0.10
_refine_diff_density_max 0.312
_refine_diff_density_min -0.483
_refine_ls_abs_structure_details '(Flack, 1983), 1871 Friedel pairs'
_refine_ls_abs_structure_Flack -0.009(13)
_refine_ls_extinction_method none
_refine_ls_goodness_of_fit_ref 0.997
_refine_ls_hydrogen_treatment constr
_refine_ls_matrix_type full
_refine_ls_number_parameters 246
_refine_ls_number_reflns 4381
_refine_ls_number_restraints 0
_refine_ls_restrained_S_all 0.997
_refine_ls_R_factor_all 0.0380
_refine_ls_R_factor_gt 0.0293
_refine_ls_shift/su_max 0.001
_refine_ls_shift/su_mean 0.000
_refine_ls_structure_factor_coef Fsqd
_refine_ls_weighting_details 'calc w = 1/[\s^2^(Fo^2^)+(0.0359P)^2^] where P = (Fo^2^+2Fc^2^)/3'
_refine_ls_weighting_scheme calc
_refine_ls_wR_factor_gt 0.0670
_refine_ls_wR_factor_ref 0.0693
_reflns_number_gt 3810
_reflns_number_total 4381
_reflns_threshold_expression I>2\s(I)
_cod_data_source_file ob6177.cif
_cod_data_source_block I
_cod_depositor_comments
;
The following automatic conversions were performed:
'_symmetry_cell_setting' value 'Orthorhombic' changed to 'orthorhombic'
according to '/home/saulius/struct/CIF-dictionaries/cif_core.dic'
dictionary named 'cif_core.dic' version 2.4.1 from 2010-06-29.

Automatic conversion script
Id: cif_fix_enum 1527 2010-12-29 10:47:43Z saulius 

The following automatic conversions were performed:

'_symmetry_cell_setting' value 'Orthorhombic' changed to
'orthorhombic' according to
/home/saulius/struct/CIF-dictionaries/cif_core.dic dictionary named
'cif_core.dic' version 2.4.1 from 2010-06-29.

Automatic conversion script
Id: cif_fix_values 1715 2011-07-08 13:25:40Z adriana 
;
_cod_database_code 2201582
_cod_database_fobs_code 2201582

loop_
_symmetry_equiv_pos_as_xyz
'x, y, z'
'-x+1/2, -y, z+1/2'
'-x, y+1/2, -z+1/2'
'x+1/2, -y+1/2, -z'

loop_
_atom_site_label
_atom_site_fract_x
_atom_site_fract_y
_atom_site_fract_z
_atom_site_U_iso_or_equiv
_atom_site_adp_type
_atom_site_calc_flag
_atom_site_refinement_flags
_atom_site_occupancy
_atom_site_disorder_assembly
_atom_site_disorder_group
_atom_site_type_symbol
Fe1 0.48696(5) 0.40794(3) 0.070092(16) 0.01818(9) Uani d . 1 . . Fe
Fe2 0.91547(5) 0.44410(3) 0.332136(17) 0.01771(9) Uani d . 1 . . Fe
Si1 0.73986(9) 0.55859(7) 0.10626(3) 0.01936(16) Uani d . 1 . . Si
Si2 0.77709(10) 0.57814(6) 0.24443(3) 0.01971(16) Uani d . 1 . . Si
O1 0.8254(2) 0.55946(16) 0.17346(8) 0.0220(4) Uani d . 1 . . O
C1 0.4897(4) 0.5665(2) 0.10918(11) 0.0211(5) Uani d . 1 . . C
C2 0.3935(4) 0.4853(2) 0.14549(13) 0.0240(6) Uani d . 1 . . C
H2A 0.4265 0.4623 0.1873 0.029 Uiso calc R 1 . . H
C3 0.2454(3) 0.4395(3) 0.11270(13) 0.0251(6) Uani d . 1 . . C
H3A 0.1593 0.3790 0.1271 0.030 Uiso calc R 1 . . H
C4 0.2476(4) 0.4922(2) 0.05511(13) 0.0266(7) Uani d . 1 . . C
H4A 0.1628 0.4747 0.0217 0.032 Uiso calc R 1 . . H
C5 0.3937(4) 0.5711(2) 0.05198(13) 0.0233(6) Uani d . 1 . . C
H5A 0.4267 0.6202 0.0165 0.028 Uiso calc R 1 . . H
C6 0.7550(3) 0.4089(2) 0.07139(12) 0.0211(5) Uani d . 1 . . C
C7 0.6860(4) 0.3082(2) 0.10450(12) 0.0212(6) Uani d . 1 . . C
H7A 0.7060 0.2923 0.1481 0.025 Uiso calc R 1 . . H
C8 0.5825(4) 0.2377(2) 0.06505(13) 0.0238(6) Uani d . 1 . . C
H8A 0.5154 0.1655 0.0765 0.029 Uiso calc R 1 . . H
C9 0.5844(4) 0.2900(2) 0.00733(12) 0.0223(6) Uani d . 1 . . C
H9A 0.5193 0.2609 -0.0288 0.027 Uiso calc R 1 . . H
C10 0.6909(3) 0.3940(2) 0.01038(12) 0.0219(6) Uani d . 1 . . C
H10A 0.7142 0.4487 -0.0237 0.026 Uiso calc R 1 . . H
C11 0.9868(4) 0.5920(2) 0.28970(12) 0.0213(5) Uani d . 1 . . C
C12 0.9703(4) 0.6127(2) 0.35374(12) 0.0241(6) Uani d . 1 . . C
H12A 0.8856 0.6687 0.3730 0.029 Uiso calc R 1 . . H
C13 1.0925(3) 0.5392(2) 0.38468(13) 0.0243(6) Uani d . 1 . . C
H13A 1.1057 0.5331 0.4292 0.029 Uiso calc R 1 . . H
C14 1.1873(4) 0.4722(3) 0.34135(13) 0.0274(7) Uani d . 1 . . C
H14A 1.2790 0.4111 0.3500 0.033 Uiso calc R 1 . . H
C15 1.1240(3) 0.5050(3) 0.28363(13) 0.0261(6) Uani d . 1 . . C
H15A 1.1663 0.4713 0.2448 0.031 Uiso calc R 1 . . H
C16 0.6991(3) 0.4375(2) 0.27854(12) 0.0205(5) Uani d . 1 . . C
C17 0.6473(3) 0.4380(2) 0.34176(12) 0.0220(6) Uani d . 1 . . C
H17A 0.5732 0.4996 0.3615 0.026 Uiso calc R 1 . . H
C18 0.7214(4) 0.3389(2) 0.37108(14) 0.0260(6) Uani d . 1 . . C
H18A 0.7108 0.3204 0.4148 0.031 Uiso calc R 1 . . H
C19 0.8180(4) 0.2732(2) 0.32837(13) 0.0242(6) Uani d . 1 . . C
H19A 0.8875 0.2003 0.3366 0.029 Uiso calc R 1 . . H
C20 0.8060(4) 0.3321(2) 0.27218(13) 0.0223(6) Uani d . 1 . . C
H20A 0.8638 0.3056 0.2342 0.027 Uiso calc R 1 . . H
C21 0.8374(4) 0.6748(2) 0.05862(13) 0.0263(6) Uani d . 1 . . C
H21A 0.8372 0.7491 0.0806 0.040 Uiso calc R 1 . . H
H21B 0.7668 0.6830 0.0219 0.040 Uiso calc R 1 . . H
H21C 0.9598 0.6537 0.0481 0.040 Uiso calc R 1 . . H
C22 0.6212(4) 0.7006(3) 0.25725(14) 0.0319(7) Uani d . 1 . . C
H22A 0.6698 0.7722 0.2395 0.048 Uiso calc R 1 . . H
H22B 0.6048 0.7120 0.3004 0.048 Uiso calc R 1 . . H
H22C 0.5064 0.6824 0.2386 0.048 Uiso calc R 1 . . H

loop_
_atom_site_aniso_label
_atom_site_aniso_U_11
_atom_site_aniso_U_22
_atom_site_aniso_U_33
_atom_site_aniso_U_12
_atom_site_aniso_U_13
_atom_site_aniso_U_23
Fe1 0.01805(18) 0.01509(18) 0.02140(19) 0.00138(14) -0.00007(16) -0.00107(15)
Fe2 0.01664(17) 0.01568(18) 0.02082(19) -0.00169(14) -0.00093(15) 0.00026(15)
Si1 0.0212(3) 0.0165(4) 0.0204(4) -0.0003(3) -0.0010(3) -0.0006(3)
Si2 0.0224(3) 0.0157(4) 0.0210(4) 0.0002(3) -0.0010(3) 0.0005(3)
O1 0.0224(8) 0.0234(10) 0.0203(9) -0.0014(8) -0.0021(8) -0.0009(9)
C1 0.0250(12) 0.0140(12) 0.0245(13) 0.0055(11) -0.0007(12) -0.0049(11)
C2 0.0210(13) 0.0242(14) 0.0268(15) 0.0014(11) 0.0028(12) -0.0071(11)
C3 0.0189(12) 0.0263(15) 0.0302(15) -0.0008(11) 0.0030(11) -0.0049(12)
C4 0.0223(14) 0.0244(14) 0.0332(18) 0.0068(11) -0.0054(12) -0.0074(12)
C5 0.0264(14) 0.0146(13) 0.0288(14) 0.0068(11) -0.0051(11) -0.0002(11)
C6 0.0194(12) 0.0214(13) 0.0224(13) 0.0044(10) 0.0023(11) -0.0034(12)
C7 0.0249(14) 0.0175(13) 0.0211(14) 0.0035(11) -0.0036(12) -0.0020(11)
C8 0.0276(14) 0.0136(12) 0.0303(15) 0.0017(11) -0.0005(13) -0.0011(12)
C9 0.0218(13) 0.0200(13) 0.0250(14) 0.0028(11) -0.0014(12) -0.0053(11)
C10 0.0212(13) 0.0199(14) 0.0245(14) 0.0027(11) 0.0016(11) -0.0028(12)
C11 0.0258(13) 0.0175(12) 0.0208(13) -0.0066(12) -0.0002(11) 0.0017(11)
C12 0.0263(14) 0.0182(14) 0.0279(15) -0.0086(11) -0.0040(11) -0.0018(11)
C13 0.0236(13) 0.0254(15) 0.0239(14) -0.0083(12) -0.0035(12) 0.0017(12)
C14 0.0144(12) 0.0377(17) 0.0302(17) -0.0023(11) -0.0004(12) 0.0038(13)
C15 0.0209(14) 0.0347(16) 0.0227(15) -0.0069(12) 0.0039(12) -0.0022(12)
C16 0.0160(11) 0.0196(14) 0.0259(14) -0.0023(10) -0.0021(10) -0.0014(12)
C17 0.0152(11) 0.0216(14) 0.0291(15) -0.0034(10) 0.0047(10) -0.0008(12)
C18 0.0258(15) 0.0242(15) 0.0282(16) -0.0090(11) -0.0009(12) 0.0038(12)
C19 0.0264(14) 0.0156(13) 0.0306(15) -0.0033(10) -0.0060(13) 0.0031(12)
C20 0.0237(13) 0.0177(13) 0.0256(15) -0.0010(11) -0.0021(12) -0.0010(11)
C21 0.0315(15) 0.0230(14) 0.0246(16) -0.0024(12) 0.0029(12) 0.0004(12)
C22 0.0442(19) 0.0212(15) 0.0304(17) 0.0072(13) -0.0059(14) -0.0027(12)

loop_
_atom_type_symbol
_atom_type_description
_atom_type_scat_dispersion_real
_atom_type_scat_dispersion_imag
_atom_type_scat_source
C C 0.0033 0.0016 'International Tables Vol C Tables 4.2.6.8 and 6.1.1.4'
H H 0.0000 0.0000 'International Tables Vol C Tables 4.2.6.8 and 6.1.1.4'
O O 0.0106 0.0060 'International Tables Vol C Tables 4.2.6.8 and 6.1.1.4'
Si Si 0.0817 0.0704 'International Tables Vol C Tables 4.2.6.8 and 6.1.1.4'
Fe Fe 0.3463 0.8444 'International Tables Vol C Tables 4.2.6.8 and 6.1.1.4'

loop_
_geom_angle_atom_site_label_1
_geom_angle_atom_site_label_2
_geom_angle_atom_site_label_3
_geom_angle
_geom_angle_publ_flag
C1 Fe1 C6 88.78(11) ?
C1 Fe1 C2 41.46(11) ?
C6 Fe1 C2 109.43(11) ?
C1 Fe1 C7 109.52(11) ?
C6 Fe1 C7 42.35(10) ?
C2 Fe1 C7 100.76(11) ?
C1 Fe1 C5 42.54(10) ?
C6 Fe1 C5 110.06(11) ?
C2 Fe1 C5 69.22(11) ?
C7 Fe1 C5 147.55(11) ?
C1 Fe1 C10 110.26(11) ?
C6 Fe1 C10 42.03(10) ?
C2 Fe1 C10 146.94(11) ?
C7 Fe1 C10 69.41(11) ?
C5 Fe1 C10 101.64(11) ?
C1 Fe1 C4 70.10(11) ?
C6 Fe1 C4 150.46(11) ?
C2 Fe1 C4 68.23(11) ?
C7 Fe1 C4 164.39(12) ?
C5 Fe1 C4 40.60(11) ?
C10 Fe1 C4 125.88(11) ?
C1 Fe1 C9 150.85(11) ?
C6 Fe1 C9 70.15(11) ?
C2 Fe1 C9 164.83(11) ?
C7 Fe1 C9 68.32(11) ?
C5 Fe1 C9 125.66(11) ?
C10 Fe1 C9 40.79(11) ?
C4 Fe1 C9 120.01(11) ?
C1 Fe1 C8 149.76(11) ?
C6 Fe1 C8 70.12(11) ?
C2 Fe1 C8 124.99(12) ?
C7 Fe1 C8 40.55(11) ?
C5 Fe1 C8 165.43(12) ?
C10 Fe1 C8 68.33(11) ?
C4 Fe1 C8 136.73(11) ?
C9 Fe1 C8 39.98(10) ?
C1 Fe1 C3 69.81(11) ?
C6 Fe1 C3 149.89(11) ?
C2 Fe1 C3 40.76(10) ?
C7 Fe1 C3 124.60(11) ?
C5 Fe1 C3 68.31(12) ?
C10 Fe1 C3 165.66(11) ?
C4 Fe1 C3 39.96(11) ?
C9 Fe1 C3 136.73(11) ?
C8 Fe1 C3 119.28(12) ?
C11 Fe2 C16 88.15(11) ?
C11 Fe2 C20 109.18(11) ?
C16 Fe2 C20 42.13(11) ?
C11 Fe2 C12 42.19(11) ?
C16 Fe2 C12 109.86(11) ?
C20 Fe2 C12 147.08(11) ?
C11 Fe2 C15 41.75(11) ?
C16 Fe2 C15 108.67(11) ?
C20 Fe2 C15 100.32(12) ?
C12 Fe2 C15 69.12(12) ?
C11 Fe2 C17 110.12(12) ?
C16 Fe2 C17 42.35(10) ?
C20 Fe2 C17 69.14(11) ?
C12 Fe2 C17 102.09(12) ?
C15 Fe2 C17 146.79(11) ?
C11 Fe2 C14 69.77(11) ?
C16 Fe2 C14 148.86(11) ?
C20 Fe2 C14 124.23(12) ?
C12 Fe2 C14 68.28(12) ?
C15 Fe2 C14 40.49(11) ?
C17 Fe2 C14 166.36(11) ?
C11 Fe2 C13 69.84(11) ?
C16 Fe2 C13 150.27(11) ?
C20 Fe2 C13 164.17(11) ?
C12 Fe2 C13 40.52(11) ?
C15 Fe2 C13 68.05(11) ?
C17 Fe2 C13 126.48(11) ?
C14 Fe2 C13 40.04(11) ?
C11 Fe2 C18 150.40(12) ?
C16 Fe2 C18 70.15(11) ?
C20 Fe2 C18 68.02(12) ?
C12 Fe2 C18 126.29(11) ?
C15 Fe2 C18 164.42(12) ?
C17 Fe2 C18 40.43(11) ?
C14 Fe2 C18 137.53(12) ?
C13 Fe2 C18 121.03(11) ?
C11 Fe2 C19 149.46(11) ?
C16 Fe2 C19 70.02(11) ?
C20 Fe2 C19 40.52(11) ?
C12 Fe2 C19 165.80(11) ?
C15 Fe2 C19 124.84(12) ?
C17 Fe2 C19 67.84(11) ?
C14 Fe2 C19 119.60(12) ?
C13 Fe2 C19 137.40(11) ?
C18 Fe2 C19 39.65(11) ?
O1 Si1 C21 111.50(12) ?
O1 Si1 C6 111.18(11) y
C21 Si1 C6 112.97(13) ?
O1 Si1 C1 111.21(11) y
C21 Si1 C1 112.39(13) ?
C6 Si1 C1 96.82(11) y
O1 Si2 C22 112.89(12) ?
O1 Si2 C16 110.51(11) y
C22 Si2 C16 112.84(13) ?
O1 Si2 C11 110.11(11) y
C22 Si2 C11 112.69(13) ?
C16 Si2 C11 96.72(11) y
Si1 O1 Si2 143.25(12) y
C2 C1 C5 105.5(2) ?
C2 C1 Si1 119.59(19) ?
C5 C1 Si1 117.58(19) ?
C2 C1 Fe1 69.82(15) ?
C5 C1 Fe1 69.51(14) ?
Si1 C1 Fe1 87.24(11) ?
C1 C2 C3 110.0(2) ?
C1 C2 Fe1 68.72(15) ?
C3 C2 Fe1 71.74(15) ?
C1 C2 H2A 125.0 ?
C3 C2 H2A 125.0 ?
Fe1 C2 H2A 125.0 ?
C4 C3 C2 107.4(2) ?
C4 C3 Fe1 69.52(15) ?
C2 C3 Fe1 67.50(15) ?
C4 C3 H3A 126.3 ?
C2 C3 H3A 126.3 ?
Fe1 C3 H3A 126.3 ?
C3 C4 C5 108.8(2) ?
C3 C4 Fe1 70.52(15) ?
C5 C4 Fe1 68.31(15) ?
C3 C4 H4A 125.6 ?
C5 C4 H4A 125.6 ?
Fe1 C4 H4A 125.6 ?
C4 C5 C1 108.4(2) ?
C4 C5 Fe1 71.09(15) ?
C1 C5 Fe1 67.95(14) ?
C4 C5 H5A 125.8 ?
C1 C5 H5A 125.8 ?
Fe1 C5 H5A 125.8 ?
C10 C6 C7 105.2(2) ?
C10 C6 Si1 118.24(19) ?
C7 C6 Si1 119.00(19) ?
C10 C6 Fe1 69.75(14) ?
C7 C6 Fe1 69.38(14) ?
Si1 C6 Fe1 87.14(10) ?
C8 C7 C6 109.1(2) ?
C8 C7 Fe1 71.41(15) ?
C6 C7 Fe1 68.27(14) ?
C8 C7 H7A 125.4 ?
C6 C7 H7A 125.4 ?
Fe1 C7 H7A 125.4 ?
C9 C8 C7 108.5(2) ?
C9 C8 Fe1 70.01(15) ?
C7 C8 Fe1 68.04(14) ?
C9 C8 H8A 125.7 ?
C7 C8 H8A 125.7 ?
Fe1 C8 H8A 125.7 ?
C8 C9 C10 108.1(2) ?
C8 C9 Fe1 70.02(15) ?
C10 C9 Fe1 68.15(15) ?
C8 C9 H9A 125.9 ?
C10 C9 H9A 125.9 ?
Fe1 C9 H9A 125.9 ?
C9 C10 C6 109.1(2) ?
C9 C10 Fe1 71.06(15) ?
C6 C10 Fe1 68.22(14) ?
C9 C10 H10A 125.4 ?
C6 C10 H10A 125.4 ?
Fe1 C10 H10A 125.4 ?
C15 C11 C12 105.4(2) ?
C15 C11 Si2 119.56(19) ?
C12 C11 Si2 118.0(2) ?
C15 C11 Fe2 69.83(15) ?
C12 C11 Fe2 69.56(14) ?
Si2 C11 Fe2 87.59(11) ?
C13 C12 C11 109.0(2) ?
C13 C12 Fe2 71.73(15) ?
C11 C12 Fe2 68.25(15) ?
C13 C12 H12A 125.5 ?
C11 C12 H12A 125.5 ?
Fe2 C12 H12A 125.5 ?
C12 C13 C14 108.1(2) ?
C12 C13 Fe2 67.75(15) ?
C14 C13 Fe2 69.98(15) ?
C12 C13 H13A 125.9 ?
C14 C13 H13A 125.9 ?
Fe2 C13 H13A 125.9 ?
C15 C14 C13 107.8(3) ?
C15 C14 Fe2 67.82(15) ?
C13 C14 Fe2 69.99(15) ?
C15 C14 H14A 126.1 ?
C13 C14 H14A 126.1 ?
Fe2 C14 H14A 126.1 ?
C14 C15 C11 109.7(2) ?
C14 C15 Fe2 71.69(16) ?
C11 C15 Fe2 68.42(14) ?
C14 C15 H15A 125.2 ?
C11 C15 H15A 125.2 ?
Fe2 C15 H15A 125.2 ?
C20 C16 C17 104.2(2) ?
C20 C16 Si2 119.84(19) ?
C17 C16 Si2 118.2(2) ?
C20 C16 Fe2 69.11(15) ?
C17 C16 Fe2 69.17(14) ?
Si2 C16 Fe2 87.48(10) ?
C18 C17 C16 109.6(2) ?
C18 C17 Fe2 71.69(15) ?
C16 C17 Fe2 68.48(13) ?
C18 C17 H17A 125.2 ?
C16 C17 H17A 125.2 ?
Fe2 C17 H17A 125.2 ?
C19 C18 C17 108.3(2) ?
C19 C18 Fe2 70.43(16) ?
C17 C18 Fe2 67.88(14) ?
C19 C18 H18A 125.8 ?
C17 C18 H18A 125.8 ?
Fe2 C18 H18A 125.8 ?
C18 C19 C20 108.0(2) ?
C18 C19 Fe2 69.92(15) ?
C20 C19 Fe2 67.41(15) ?
C18 C19 H19A 126.0 ?
C20 C19 H19A 126.0 ?
Fe2 C19 H19A 126.0 ?
C19 C20 C16 109.9(2) ?
C19 C20 Fe2 72.06(16) ?
C16 C20 Fe2 68.76(15) ?
C19 C20 H20A 125.1 ?
C16 C20 H20A 125.1 ?
Fe2 C20 H20A 125.1 ?
Si1 C21 H21A 109.5 ?
Si1 C21 H21B 109.5 ?
H21A C21 H21B 109.5 ?
Si1 C21 H21C 109.5 ?
H21A C21 H21C 109.5 ?
H21B C21 H21C 109.5 ?
Si2 C22 H22A 109.5 ?
Si2 C22 H22B 109.5 ?
H22A C22 H22B 109.5 ?
Si2 C22 H22C 109.5 ?
H22A C22 H22C 109.5 ?
H22B C22 H22C 109.5 ?

loop_
_geom_bond_atom_site_label_1
_geom_bond_atom_site_label_2
_geom_bond_site_symmetry_2
_geom_bond_distance
_geom_bond_publ_flag
Fe1 C1 . 2.010(2) y
Fe1 C6 . 2.016(2) y
Fe1 C2 . 2.025(3) yes
Fe1 C7 . 2.032(3) yes
Fe1 C5 . 2.032(3) yes
Fe1 C10 . 2.037(3) yes
Fe1 C4 . 2.068(3) yes
Fe1 C9 . 2.076(3) yes
Fe1 C8 . 2.076(3) yes
Fe1 C3 . 2.082(3) y
Fe1 Si1 . 2.6885(8) ?
Fe2 C11 . 2.009(3) y
Fe2 C16 . 2.020(3) y
Fe2 C20 . 2.025(3) yes
Fe2 C12 . 2.027(3) yes
Fe2 C15 . 2.028(3) yes
Fe2 C17 . 2.030(2) yes
Fe2 C14 . 2.079(3) yes
Fe2 C13 . 2.080(3) yes
Fe2 C18 . 2.080(3) yes
Fe2 C19 . 2.087(3) y
Fe2 Si2 . 2.6929(8) ?
Si1 O1 . 1.6308(18) y
Si1 C21 . 1.851(3) y
Si1 C6 . 1.882(3) y
Si1 C1 . 1.885(3) y
Si2 O1 . 1.6377(19) y
Si2 C22 . 1.847(3) y
Si2 C16 . 1.871(3) y
Si2 C11 . 1.879(3) y
C1 C2 . 1.429(4) ?
C1 C5 . 1.466(4) ?
C2 C3 . 1.431(4) ?
C2 H2A . 1.0000 ?
C3 C4 . 1.418(4) ?
C3 H3A . 1.0000 ?
C4 C5 . 1.423(4) ?
C4 H4A . 1.0000 ?
C5 H5A . 1.0000 ?
C6 C10 . 1.454(4) ?
C6 C7 . 1.462(4) ?
C7 C8 . 1.424(4) ?
C7 H7A . 1.0000 ?
C8 C9 . 1.419(4) ?
C8 H8A . 1.0000 ?
C9 C10 . 1.434(4) ?
C9 H9A . 1.0000 ?
C10 H10A . 1.0000 ?
C11 C15 . 1.439(4) ?
C11 C12 . 1.453(4) ?
C12 C13 . 1.423(4) ?
C12 H12A . 1.0000 ?
C13 C14 . 1.424(4) ?
C13 H13A . 1.0000 ?
C14 C15 . 1.422(4) ?
C14 H14A . 1.0000 ?
C15 H15A . 1.0000 ?
C16 C20 . 1.454(4) ?
C16 C17 . 1.463(4) ?
C17 C18 . 1.421(4) ?
C17 H17A . 1.0000 ?
C18 C19 . 1.413(4) ?
C18 H18A . 1.0000 ?
C19 C20 . 1.425(4) ?
C19 H19A . 1.0000 ?
C20 H20A . 1.0000 ?
C21 H21A . 0.9800 ?
C21 H21B . 0.9800 ?
C21 H21C . 0.9800 ?
C22 H22A . 0.9800 ?
C22 H22B . 0.9800 ?
C22 H22C . 0.9800 ?

loop_
_geom_torsion_atom_site_label_1
_geom_torsion_atom_site_label_2
_geom_torsion_atom_site_label_3
_geom_torsion_atom_site_label_4
_geom_torsion
_geom_torsion_publ_flag
Fe1 Si1 Si2 Fe2 75.07(5) y
